data_4002687
loop_
_publ_author_name
'Korthuis, V. C.'
'Hoffmann, R. D.'
'Huang, Jinfan'
'Sleight, A. W.'

_publ_section_title
;
 Synthesis and crystal structure of potassium and sodium vanadium
 phosphates
;
_journal_name_full 'Chemistry of Materials'
_journal_page_first 206
_journal_page_last 209
_journal_paper_doi 10.1021/cm00026a009
_journal_volume 5
_journal_year 1993
_chemical_formula_sum 'K2 O6 P V'
_chemical_formula_weight 256.11
_space_group_IT_number 14
_symmetry_cell_setting monoclinic
_symmetry_Int_Tables_number 14
_symmetry_space_group_name_Hall '-P 2yn'
_symmetry_space_group_name_H-M 'P 1 21/n 1'
_cell_angle_alpha 90
_cell_angle_beta 111.02(1)
_cell_angle_gamma 90
_cell_formula_units_Z 4
_cell_length_a 6.863(2)
_cell_length_b 13.479(5)
_cell_length_c 7.505(1)
_cell_volume 648.1(3)
_diffrn_ambient_temperature 296
_diffrn_radiation_probe x-ray
_diffrn_radiation_type MoK\a
_diffrn_radiation_wavelength 0.71069
_exptl_absorpt_coefficient_mu 3.027
_exptl_crystal_density_diffrn 2.625
_exptl_crystal_density_method 'Not Measured'
_exptl_crystal_F_000 496
_refine_ls_number_parameters 91
_refine_ls_number_reflns 2496
_refine_ls_R_factor_gt 0.047
_refine_ls_wR_factor_gt 0.072
_cod_data_source_file Chem-Mat-1993-5-206-209-1.cif
_cod_data_source_block K2VPO6
_cod_original_sg_symbol_H-M 'P 21/n'
_cod_database_code 4002687

loop_
_symmetry_equiv_pos_site_id
_symmetry_equiv_pos_as_xyz
1 x,y,z
2 1/2-x,1/2+y,1/2-z
3 -x,-y,-z
4 1/2+x,1/2-y,1/2+z

loop_
_atom_site_aniso_label
_atom_site_aniso_U_11
_atom_site_aniso_U_22
_atom_site_aniso_U_33
_atom_site_aniso_U_23
_atom_site_aniso_U_13
_atom_site_aniso_U_12
V 0.0177(2) 0.0149(2) 0.0184(2) -0.0008(2) 0.0107(2) -0.0005(2)
P 0.0181(3) 0.0098(3) 0.0204(3) 0.0001(2) 0.0104(3) -0.0007(2)
O1 0.0191(9) 0.0144(8) 0.0270(10) -0.0046(7) 0.0134(8) -0.0008(7)
O2 0.0195(9) 0.0193(9) 0.0233(9) -0.0060(8) 0.0122(7) -0.0002(7)
O3 0.0230(10) 0.0162(9) 0.0300(10) -0.0056(8) 0.0071(8) 0.0010(8)
O4 0.0370(10) 0.0400(10) 0.0370(10) -0.0120(10) 0.0290(10) -0.0170(10)
O5 0.0330(10) 0.0133(8) 0.0310(10) -0.0005(8) 0.0170(10) -0.0066(8)
O6 0.0300(10) 0.0280(10) 0.0260(10) 0.0036(9) 0.0120(10) 0.0100(10)
K1 0.0390(4) 0.0201(3) 0.0311(4) -0.0064(2) 0.0231(3) -0.0122(3)
K2 0.0322(4) 0.0239(3) 0.0396(4) 0.0060(3) 0.0228(3) 0.0070(3)

loop_
_atom_site_label
_atom_site_type_symbol
_atom_site_thermal_displace_type
_atom_site_fract_x
_atom_site_fract_y
_atom_site_fract_z
_atom_site_occupancy
_atom_site_U_iso_or_equiv
_atom_site_calc_flag
_atom_site_refinement_flags
_atom_site_disorder_assembly
_atom_site_disorder_group
V V Uani 0.29598(7) 0.20049(3) 0.90012(7) 1.000 0.0158(1) . . . .
P P Uani 0.92470(10) 0.12171(5) 0.69710(10) 1.000 0.0151(2) . . . .
O1 O Uani 0.9862(3) 0.19580(10) 0.8661(3) 1.000 0.0188(5) . . . .
O2 O Uani 0.1469(3) 0.1044(2) 0.6907(3) 1.000 0.0195(5) . . . .
O3 O Uani 0.2801(4) 0.3283(2) 0.0117(3) 1.000 0.0237(6) . . . .
O4 O Uani 0.4593(4) 0.2349(2) 0.7969(4) 1.000 0.0337(6) . . . .
O5 O Uani 0.8250(4) 0.0291(2) 0.7339(3) 1.000 0.0243(5) . . . .
O6 O Uani 0.4230(4) 0.1281(2) 0.0763(3) 1.000 0.0275(6) . . . .
K1 K Uani 0.36170(10) 0.13192(5) 0.44690(10) 1.000 0.0272(2) . . . .
K2 K Uani 0.80500(10) 0.08066(5) 0.08930(10) 1.000 0.0292(2) . . . .

loop_
_atom_type_symbol
_atom_type_description
_atom_type_scat_dispersion_real
_atom_type_scat_dispersion_imag
_atom_type_scat_source
K K 0.2009 0.2494 ' International Tables Vol C Tables 4.2.6.8 and 6.1.1.4'
O O 0.0106 0.0060 ' International Tables Vol C Tables 4.2.6.8 and 6.1.1.4'
P P 0.1023 0.0942 ' International Tables Vol C Tables 4.2.6.8 and 6.1.1.4'
V V 0.3005 0.5294 ' International Tables Vol C Tables 4.2.6.8 and 6.1.1.4'

loop_
_geom_angle_atom_site_label_1
_geom_angle_atom_site_label_2
_geom_angle_atom_site_label_3
_geom_angle
_geom_angle_site_symmetry_1
_geom_angle_site_symmetry_2
_geom_angle_site_symmetry_3
_geom_angle_publ_flag
O2 V O4 93.17(12) . . . yes
P V O2 35.44(7) 1_455 . . yes
O1 V O2 70.63(8) 1_455 . . yes
O2 V O3 145.07(11) . . 1_556 yes
O2 V O6 102.92(12) . . 1_556 yes
P V O4 121.03(10) 1_455 . . yes
O1 V O4 143.46(12) 1_455 . . yes
O3 V O4 96.12(13) 1_556 . . yes
O4 V O6 107.23(14) . . 1_556 yes
P V O1 35.23(5) 1_455 . 1_455 yes
P V O3 114.19(9) 1_455 . 1_556 yes
P V O6 110.42(10) 1_455 . 1_556 yes
O1 V O3 82.21(10) 1_455 . 1_556 yes
O1 V O6 108.24(12) 1_455 . 1_556 yes
O3 V O6 106.25(11) 1_556 . 1_556 yes
O1 P O5 113.27(12) . . . yes
O1 P O2 98.01(13) . . 1_655 yes
O1 P O3 110.78(12) . . 4_555 yes
O2 P O5 113.43(15) 1_655 . . yes
O3 P O5 109.99(14) 4_555 . . yes
O2 P O3 110.91(14) 1_655 . 4_555 yes
V O1 P 95.03(11) 1_655 . . yes
V O2 P 96.23(12) . . 1_455 yes
V O3 P 131.34(16) 1_554 . 4_454 yes

loop_
_geom_bond_atom_site_label_1
_geom_bond_atom_site_label_2
_geom_bond_distance
_geom_bond_site_symmetry_1
_geom_bond_site_symmetry_2
_geom_bond_publ_flag
V O2 2.010(3) . . yes
V O4 1.642(3) . . yes
V P 2.6752(13) . 1_455 yes
V O1 2.049(2) . 1_455 yes
V O3 1.936(3) . 1_556 yes
V O6 1.623(3) . 1_556 yes
P O1 1.549(2) . . yes
P O5 1.496(3) . . yes
P O2 1.560(2) . 1_655 yes
P O3 1.544(2) . 4_555 yes

loop_
_geom_torsion_atom_site_label_1
_geom_torsion_atom_site_label_2
_geom_torsion_atom_site_label_3
_geom_torsion_atom_site_label_4
_geom_torsion
_geom_torsion_site_symmetry_1
_geom_torsion_site_symmetry_2
_geom_torsion_site_symmetry_3
_geom_torsion_site_symmetry_4
_geom_torsion_publ_flag
O4 V O2 P -144.35(14) . . . 1_455 no
O1 V O2 P 2.10(9) 1_455 . . 1_455 no
O3 V O2 P -38.9(2) 1_556 . . 1_455 no
O6 V O2 P 107.16(14) 1_556 . . 1_455 no
O2 V P O1 176.56(15) . . 1_455 1_455 no
O2 V P O5 87.82(18) . . 1_455 1_455 no
O4 V P O2 42.77(17) . . 1_455 . no
O4 V P O1 -140.67(14) . . 1_455 1_455 no
O4 V P O5 130.59(18) . . 1_455 1_455 no
O1 V P O2 -176.56(15) 1_455 . 1_455 . no
O3 V P O2 156.77(15) 1_556 . 1_455 . no
O6 V P O2 -83.59(16) 1_556 . 1_455 . no
O2 V O1 P -2.11(9) . . 1_455 1_455 no
O4 V O1 P 65.81(19) . . 1_455 1_455 no
O5 P O1 V 122.44(13) . . . 1_655 no
O2 P O1 V 2.59(12) 1_655 . . 1_655 no
O3 P O1 V -113.43(13) 4_555 . . 1_655 no
O1 P O2 V -2.65(12) . . 1_655 1_655 no
O5 P O2 V -122.37(12) . . 1_655 1_655 no
